data_4127922
loop_
_publ_author_name
'Wang, Yanpei'
'Qiu, Shuhai'
'Xie, Sheng'
'Zhou, Long'
'Hong, Youhua'
'Chang, Jingjing'
'Wu, Jishan'
'Zeng, Zebing'

_publ_section_title
;
 Synthesis and Characterization of Oxygen-Embedded Quinoidal Pentacene and
 Nonacene.
;
_journal_issue 5
_journal_name_full 'Journal of the American Chemical Society'
_journal_page_first 2169
_journal_page_last 2176
_journal_paper_doi 10.1021/jacs.8b13884
_journal_volume 141
_journal_year 2019
_chemical_formula_sum 'C48 H28 Cl8 O4'
_chemical_formula_weight 952.30
_space_group_crystal_system monoclinic
_space_group_IT_number 14
_space_group_name_Hall '-P 2yn'
_space_group_name_H-M_alt 'P 1 21/n 1'
_symmetry_space_group_name_Hall '-P 2yn'
_symmetry_space_group_name_H-M 'P 1 21/n 1'
_atom_sites_solution_hydrogens geom
_audit_creation_method SHELXL-2013
_cell_angle_alpha 90
_cell_angle_beta 92.183(7)
_cell_angle_gamma 90
_cell_formula_units_Z 2
_cell_length_a 11.333(2)
_cell_length_b 7.4415(15)
_cell_length_c 25.055(6)
_cell_measurement_reflns_used 4704
_cell_measurement_temperature 173(2)
_cell_measurement_theta_max 51.817
_cell_measurement_theta_min 5.953
_cell_volume 2111.5(8)
_computing_cell_refinement 'Bruker SAINT'
_computing_data_collection 'Bruker APEX2'
_computing_data_reduction 'Bruker SAINT'
_computing_molecular_graphics 'Bruker SHELXTL'
_computing_publication_material 'Bruker SHELXTL'
_computing_structure_refinement 'SHELXL-2013 (Sheldrick, 2013)'
_computing_structure_solution 'SHELXS-97 (Sheldrick 2008)'
_diffrn_ambient_temperature 173(2)
_diffrn_measured_fraction_theta_full 0.966
_diffrn_measured_fraction_theta_max 0.994
_diffrn_measurement_device_type 'Bruker APEX-II CCD'
_diffrn_measurement_method '\f and \w scans'
_diffrn_radiation_type MoK\a
_diffrn_radiation_wavelength 0.71073
_diffrn_reflns_av_R_equivalents 0.1175
_diffrn_reflns_av_unetI/netI 0.0732
_diffrn_reflns_Laue_measured_fraction_full 0.966
_diffrn_reflns_Laue_measured_fraction_max 0.994
_diffrn_reflns_limit_h_max 13
_diffrn_reflns_limit_h_min -13
_diffrn_reflns_limit_k_max 8
_diffrn_reflns_limit_k_min -8
_diffrn_reflns_limit_l_max 29
_diffrn_reflns_limit_l_min -29
_diffrn_reflns_number 21183
_diffrn_reflns_point_group_measured_fraction_full 0.966
_diffrn_reflns_point_group_measured_fraction_max 0.994
_diffrn_reflns_theta_full 25.242
_diffrn_reflns_theta_max 24.999
_diffrn_reflns_theta_min 1.627
_exptl_absorpt_coefficient_mu 0.580
_exptl_absorpt_correction_T_max 0.7456
_exptl_absorpt_correction_T_min 0.4575
_exptl_absorpt_correction_type multi-scan
_exptl_absorpt_process_details sadabs
_exptl_crystal_colour red
_exptl_crystal_density_diffrn 1.498
_exptl_crystal_description prismatic
_exptl_crystal_F_000 968
_exptl_crystal_size_max 0.100
_exptl_crystal_size_mid 0.060
_exptl_crystal_size_min 0.040
_refine_diff_density_max 0.458
_refine_diff_density_min -0.721
_refine_diff_density_rms 0.113
_refine_ls_extinction_method none
_refine_ls_goodness_of_fit_ref 1.090
_refine_ls_hydrogen_treatment constr
_refine_ls_matrix_type full
_refine_ls_number_parameters 272
_refine_ls_number_reflns 3690
_refine_ls_number_restraints 0
_refine_ls_restrained_S_all 1.090
_refine_ls_R_factor_all 0.1133
_refine_ls_R_factor_gt 0.0794
_refine_ls_shift/su_max 0.000
_refine_ls_shift/su_mean 0.000
_refine_ls_structure_factor_coef Fsqd
_refine_ls_weighting_details 'w=1/[\s^2^(Fo^2^)+(0.1034P)^2^+5.2952P] where P=(Fo^2^+2Fc^2^)/3'
_refine_ls_weighting_scheme calc
_refine_ls_wR_factor_gt 0.2006
_refine_ls_wR_factor_ref 0.2260
_reflns_Friedel_coverage 0.000
_reflns_number_gt 2550
_reflns_number_total 3690
_reflns_threshold_expression 'I > 2\s(I)'
_cod_data_source_file ja8b13884_si_004.cif
_cod_data_source_block mo_d8v17803_0m
_cod_original_cell_volume 2111.4(8)
_cod_database_code 4127922
_shelx_space_group_comment
; 
The symmetry employed for this shelxl refinement is uniquely defined 
by the following loop, which should always be used as a source of 
symmetry information in preference to the above space-group names. 
They are only intended as comments. 
;
_shelx_estimated_absorpt_t_min 0.944
_shelx_estimated_absorpt_t_max 0.977
_shelxl_version_number 2013-4

loop_
_space_group_symop_operation_xyz
'x, y, z'
'-x+1/2, y+1/2, -z+1/2'
'-x, -y, -z'
'x-1/2, -y-1/2, z-1/2'

loop_
_atom_site_label
_atom_site_type_symbol
_atom_site_fract_x
_atom_site_fract_y
_atom_site_fract_z
_atom_site_U_iso_or_equiv
_atom_site_adp_type
_atom_site_occupancy
_atom_site_site_symmetry_order
_atom_site_calc_flag
_atom_site_refinement_flags_posn
_atom_site_refinement_flags_adp
Cl1 Cl -0.08006(15) 0.5126(2) 0.56982(6) 0.0471(5) Uani 1 1 d . .
Cl2 Cl 0.06701(13) 1.0496(2) 0.70268(6) 0.0405(4) Uani 1 1 d . .
Cl3 Cl 0.44305(17) 0.3534(2) 0.36115(8) 0.0650(6) Uani 1 1 d . .
Cl4 Cl 0.68166(16) 0.9789(2) 0.38668(8) 0.0602(6) Uani 1 1 d . .
O1 O 0.2086(3) 0.8660(5) 0.46413(14) 0.0279(8) Uani 1 1 d . .
O2 O 0.3753(3) 0.9728(5) 0.26319(14) 0.0325(9) Uani 1 1 d . .
C1 C 0.2434(4) 0.9017(7) 0.4131(2) 0.0233(11) Uani 1 1 d . .
C2 C 0.3462(4) 0.8163(7) 0.3986(2) 0.0273(12) Uani 1 1 d . .
H2 H 0.3873 0.7401 0.4234 0.033 Uiso 1 1 calc R U
C3 C 0.3891(4) 0.8415(7) 0.3480(2) 0.0260(11) Uani 1 1 d . .
C4 C 0.3268(4) 0.9584(7) 0.3127(2) 0.0271(12) Uani 1 1 d . .
C5 C 0.2262(4) 1.0442(7) 0.3276(2) 0.0259(11) Uani 1 1 d . .
H5 H 0.1869 1.1238 0.3032 0.031 Uiso 1 1 calc R U
C6 C 0.1798(4) 1.0166(7) 0.3786(2) 0.0245(11) Uani 1 1 d . .
C7 C 0.1041(4) 0.9324(7) 0.4812(2) 0.0237(11) Uani 1 1 d . .
C8 C 0.0730(4) 0.8857(7) 0.5307(2) 0.0269(12) Uani 1 1 d . .
H8 H 0.1236 0.8087 0.5514 0.032 Uiso 1 1 calc R U
C9 C -0.0335(4) 0.9481(7) 0.5530(2) 0.0242(11) Uani 1 1 d . .
C10 C -0.0709(4) 0.9053(7) 0.6032(2) 0.0239(11) Uani 1 1 d . .
C11 C 0.0012(4) 0.7761(7) 0.6361(2) 0.0244(11) Uani 1 1 d . .
C12 C 0.0098(5) 0.5972(7) 0.6212(2) 0.0298(12) Uani 1 1 d . .
C13 C 0.0899(5) 0.4782(8) 0.6459(2) 0.0390(14) Uani 1 1 d . .
H13 H 0.0943 0.3566 0.6346 0.047 Uiso 1 1 calc R U
C14 C 0.1615(6) 0.5404(9) 0.6868(3) 0.0472(17) Uani 1 1 d . .
H14 H 0.2181 0.4620 0.7032 0.057 Uiso 1 1 calc R U
C15 C 0.1533(5) 0.7149(8) 0.7046(2) 0.0369(14) Uani 1 1 d . .
H15 H 0.2022 0.7554 0.7338 0.044 Uiso 1 1 calc R U
C16 C 0.0736(5) 0.8301(7) 0.6796(2) 0.0296(12) Uani 1 1 d . .
C17 C 0.4986(5) 0.7453(8) 0.3297(2) 0.0316(13) Uani 1 1 d . .
H17A H 0.4747 0.6507 0.3037 0.038 Uiso 1 1 calc R U
H17B H 0.5493 0.8321 0.3113 0.038 Uiso 1 1 calc R U
C18 C 0.5692(5) 0.6602(8) 0.3757(2) 0.0301(12) Uani 1 1 d . .
C19 C 0.5486(5) 0.4873(8) 0.3933(2) 0.0384(14) Uani 1 1 d . .
C20 C 0.6093(6) 0.4124(9) 0.4374(3) 0.0468(16) Uani 1 1 d . .
H20 H 0.5951 0.2920 0.4480 0.056 Uiso 1 1 calc R U
C21 C 0.6906(6) 0.5183(10) 0.4652(3) 0.0515(18) Uani 1 1 d . .
H21 H 0.7314 0.4707 0.4959 0.062 Uiso 1 1 calc R U
C22 C 0.7135(5) 0.6893(10) 0.4495(3) 0.0468(16) Uani 1 1 d . .
H22 H 0.7703 0.7604 0.4687 0.056 Uiso 1 1 calc R U
C23 C 0.6528(5) 0.7581(8) 0.4052(2) 0.0344(13) Uani 1 1 d . .
C24 C 0.3218(5) 1.1005(9) 0.2274(2) 0.0407(15) Uani 1 1 d . .
H24A H 0.2391 1.0675 0.2200 0.061 Uiso 1 1 calc R U
H24B H 0.3639 1.1015 0.1940 0.061 Uiso 1 1 calc R U
H24C H 0.3257 1.2202 0.2437 0.061 Uiso 1 1 calc R U

loop_
_atom_site_aniso_label
_atom_site_aniso_U_11
_atom_site_aniso_U_22
_atom_site_aniso_U_33
_atom_site_aniso_U_23
_atom_site_aniso_U_13
_atom_site_aniso_U_12
Cl1 0.0620(10) 0.0336(8) 0.0448(10) -0.0062(7) -0.0110(7) -0.0065(7)
Cl2 0.0490(9) 0.0349(8) 0.0369(9) -0.0061(6) -0.0081(6) -0.0009(7)
Cl3 0.0712(12) 0.0391(10) 0.0822(14) -0.0013(9) -0.0312(10) -0.0116(9)
Cl4 0.0541(10) 0.0408(10) 0.0847(14) 0.0064(9) -0.0089(9) -0.0147(8)
O1 0.0273(19) 0.033(2) 0.023(2) 0.0045(15) 0.0032(14) 0.0105(16)
O2 0.034(2) 0.040(2) 0.024(2) 0.0039(16) 0.0060(16) 0.0078(18)
C1 0.024(2) 0.028(3) 0.018(3) -0.001(2) 0.0014(19) 0.001(2)
C2 0.028(3) 0.027(3) 0.027(3) 0.000(2) -0.003(2) 0.005(2)
C3 0.028(3) 0.026(3) 0.024(3) -0.002(2) 0.001(2) 0.000(2)
C4 0.029(3) 0.030(3) 0.023(3) 0.000(2) -0.001(2) -0.002(2)
C5 0.026(3) 0.028(3) 0.023(3) 0.001(2) -0.001(2) 0.000(2)
C6 0.025(3) 0.025(3) 0.024(3) 0.000(2) -0.002(2) -0.001(2)
C7 0.025(3) 0.023(3) 0.024(3) 0.001(2) 0.001(2) 0.007(2)
C8 0.028(3) 0.025(3) 0.027(3) 0.001(2) -0.004(2) 0.001(2)
C9 0.025(3) 0.023(3) 0.025(3) -0.001(2) -0.004(2) 0.004(2)
C10 0.028(3) 0.021(3) 0.023(3) 0.003(2) -0.003(2) 0.000(2)
C11 0.022(2) 0.031(3) 0.020(3) 0.005(2) 0.002(2) 0.002(2)
C12 0.031(3) 0.028(3) 0.031(3) 0.000(2) 0.003(2) 0.000(2)
C13 0.049(4) 0.028(3) 0.040(4) 0.008(3) 0.011(3) 0.009(3)
C14 0.047(4) 0.050(4) 0.044(4) 0.014(3) -0.005(3) 0.018(3)
C15 0.034(3) 0.047(4) 0.028(3) 0.005(3) -0.008(2) 0.004(3)
C16 0.033(3) 0.030(3) 0.025(3) 0.001(2) 0.001(2) 0.002(2)
C17 0.027(3) 0.040(3) 0.028(3) -0.003(2) 0.002(2) 0.004(3)
C18 0.027(3) 0.033(3) 0.030(3) -0.004(2) 0.005(2) 0.007(2)
C19 0.041(3) 0.032(3) 0.041(4) -0.004(3) -0.006(3) 0.000(3)
C20 0.049(4) 0.036(3) 0.055(4) 0.006(3) -0.010(3) 0.008(3)
C21 0.054(4) 0.052(4) 0.047(4) -0.002(3) -0.019(3) 0.015(3)
C22 0.038(3) 0.053(4) 0.049(4) -0.008(3) -0.012(3) 0.005(3)
C23 0.028(3) 0.033(3) 0.043(4) -0.001(3) 0.002(2) 0.001(2)
C24 0.041(3) 0.054(4) 0.027(3) 0.014(3) 0.010(3) 0.014(3)

loop_
_atom_type_symbol
_atom_type_description
_atom_type_scat_dispersion_real
_atom_type_scat_dispersion_imag
_atom_type_scat_source
C C 0.0033 0.0016 'International Tables Vol C Tables 4.2.6.8 and 6.1.1.4'
H H 0.0000 0.0000 'International Tables Vol C Tables 4.2.6.8 and 6.1.1.4'
O O 0.0106 0.0060 'International Tables Vol C Tables 4.2.6.8 and 6.1.1.4'
Cl Cl 0.1484 0.1585 'International Tables Vol C Tables 4.2.6.8 and 6.1.1.4'

loop_
_geom_angle_atom_site_label_1
_geom_angle_atom_site_label_2
_geom_angle_atom_site_label_3
_geom_angle
_geom_angle_site_symmetry_1
_geom_angle_site_symmetry_3
C7 O1 C1 120.2(4) . .
C4 O2 C24 116.3(4) . .
O1 C1 C2 115.3(4) . .
O1 C1 C6 122.2(4) . .
C2 C1 C6 122.5(5) . .
C1 C2 C3 120.3(5) . .
C1 C2 H2 119.8 . .
C3 C2 H2 119.8 . .
C2 C3 C4 118.1(5) . .
C2 C3 C17 122.0(5) . .
C4 C3 C17 119.9(5) . .
C5 C4 O2 124.9(5) . .
C5 C4 C3 121.2(5) . .
O2 C4 C3 113.8(4) . .
C4 C5 C6 121.3(5) . .
C4 C5 H5 119.3 . .
C6 C5 H5 119.3 . .
C1 C6 C5 116.5(5) . .
C1 C6 C10 118.5(5) . 3_576
C5 C6 C10 125.0(4) . 3_576
C8 C7 O1 117.1(4) . .
C8 C7 C9 122.9(5) . 3_576
O1 C7 C9 120.0(4) . 3_576
C7 C8 C9 122.1(5) . .
C7 C8 H8 119.0 . .
C9 C8 H8 119.0 . .
C10 C9 C8 125.1(5) . .
C10 C9 C7 119.9(5) . 3_576
C8 C9 C7 115.0(5) . 3_576
C9 C10 C6 119.1(4) . 3_576
C9 C10 C11 118.2(4) . .
C6 C10 C11 122.7(4) 3_576 .
C12 C11 C16 116.1(5) . .
C12 C11 C10 120.9(5) . .
C16 C11 C10 122.6(5) . .
C11 C12 C13 122.7(5) . .
C11 C12 Cl1 120.3(4) . .
C13 C12 Cl1 117.0(4) . .
C14 C13 C12 118.5(6) . .
C14 C13 H13 120.8 . .
C12 C13 H13 120.8 . .
C13 C14 C15 121.2(5) . .
C13 C14 H14 119.4 . .
C15 C14 H14 119.4 . .
C16 C15 C14 119.4(5) . .
C16 C15 H15 120.3 . .
C14 C15 H15 120.3 . .
C15 C16 C11 122.0(5) . .
C15 C16 Cl2 118.1(4) . .
C11 C16 Cl2 119.9(4) . .
C18 C17 C3 112.4(4) . .
C18 C17 H17A 109.1 . .
C3 C17 H17A 109.1 . .
C18 C17 H17B 109.1 . .
C3 C17 H17B 109.1 . .
H17A C17 H17B 107.9 . .
C19 C18 C23 116.1(5) . .
C19 C18 C17 122.7(5) . .
C23 C18 C17 121.1(5) . .
C18 C19 C20 122.7(5) . .
C18 C19 Cl3 120.6(4) . .
C20 C19 Cl3 116.7(5) . .
C21 C20 C19 118.1(6) . .
C21 C20 H20 120.9 . .
C19 C20 H20 120.9 . .
C22 C21 C20 121.3(6) . .
C22 C21 H21 119.4 . .
C20 C21 H21 119.4 . .
C21 C22 C23 119.0(6) . .
C21 C22 H22 120.5 . .
C23 C22 H22 120.5 . .
C22 C23 C18 122.9(6) . .
C22 C23 Cl4 118.1(5) . .
C18 C23 Cl4 119.0(4) . .
O2 C24 H24A 109.5 . .
O2 C24 H24B 109.5 . .
H24A C24 H24B 109.5 . .
O2 C24 H24C 109.5 . .
H24A C24 H24C 109.5 . .
H24B C24 H24C 109.5 . .

loop_
_geom_bond_atom_site_label_1
_geom_bond_atom_site_label_2
_geom_bond_distance
_geom_bond_site_symmetry_2
Cl1 C12 1.729(6) .
Cl2 C16 1.735(6) .
Cl3 C19 1.731(6) .
Cl4 C23 1.742(6) .
O1 C7 1.367(6) .
O1 C1 1.378(6) .
O2 C4 1.380(6) .
O2 C24 1.425(6) .
C1 C2 1.388(7) .
C1 C6 1.396(7) .
C2 C3 1.388(8) .
C2 H2 0.9500 .
C3 C4 1.410(7) .
C3 C17 1.518(7) .
C4 C5 1.371(8) .
C5 C6 1.415(7) .
C5 H5 0.9500 .
C6 C10 1.452(7) 3_576
C7 C8 1.347(7) .
C7 C9 1.454(7) 3_576
C8 C9 1.428(7) .
C8 H8 0.9500 .
C9 C10 1.380(7) .
C9 C7 1.454(7) 3_576
C10 C6 1.452(7) 3_576
C10 C11 1.490(7) .
C11 C12 1.388(7) .
C11 C16 1.399(7) .
C12 C13 1.396(8) .
C13 C14 1.362(9) .
C13 H13 0.9500 .
C14 C15 1.378(9) .
C14 H14 0.9500 .
C15 C16 1.378(8) .
C15 H15 0.9500 .
C17 C18 1.516(7) .
C17 H17A 0.9900 .
C17 H17B 0.9900 .
C18 C19 1.383(8) .
C18 C23 1.387(8) .
C19 C20 1.396(8) .
C20 C21 1.381(9) .
C20 H20 0.9500 .
C21 C22 1.360(10) .
C21 H21 0.9500 .
C22 C23 1.381(8) .
C22 H22 0.9500 .
C24 H24A 0.9800 .
C24 H24B 0.9800 .
C24 H24C 0.9800 .

loop_
_geom_hbond_atom_site_label_D
_geom_hbond_atom_site_label_H
_geom_hbond_atom_site_label_A
_geom_hbond_distance_DH
_geom_hbond_distance_HA
_geom_hbond_distance_DA
_geom_hbond_angle_DHA
_geom_hbond_site_symmetry_A
C20 H20 Cl4 0.95 2.98 3.574(7) 122.1 1_545
C13 H13 Cl2 0.95 2.88 3.505(6) 124.8 1_545

loop_
_geom_torsion_atom_site_label_1
_geom_torsion_atom_site_label_2
_geom_torsion_atom_site_label_3
_geom_torsion_atom_site_label_4
_geom_torsion
_geom_torsion_site_symmetry_1
_geom_torsion_site_symmetry_4
C7 O1 C1 C2 -175.2(4) . .
C7 O1 C1 C6 5.2(7) . .
O1 C1 C2 C3 179.6(5) . .
C6 C1 C2 C3 -0.7(8) . .
C1 C2 C3 C4 1.3(8) . .
C1 C2 C3 C17 -177.6(5) . .
C24 O2 C4 C5 6.4(8) . .
C24 O2 C4 C3 -174.9(5) . .
C2 C3 C4 C5 -0.4(8) . .
C17 C3 C4 C5 178.6(5) . .
C2 C3 C4 O2 -179.1(4) . .
C17 C3 C4 O2 -0.2(7) . .
O2 C4 C5 C6 177.5(5) . .
C3 C4 C5 C6 -1.1(8) . .
O1 C1 C6 C5 179.0(4) . .
C2 C1 C6 C5 -0.7(7) . .
O1 C1 C6 C10 -2.6(7) . 3_576
C2 C1 C6 C10 177.8(5) . 3_576
C4 C5 C6 C1 1.6(7) . .
C4 C5 C6 C10 -176.8(5) . 3_576
C1 O1 C7 C8 177.1(5) . .
C1 O1 C7 C9 -4.5(7) . 3_576
O1 C7 C8 C9 179.4(4) . .
C9 C7 C8 C9 1.1(9) 3_576 .
C7 C8 C9 C10 179.8(5) . .
C7 C8 C9 C7 -1.0(8) . 3_576
C8 C9 C10 C6 178.1(5) . 3_576
C7 C9 C10 C6 -1.1(7) 3_576 3_576
C8 C9 C10 C11 -3.5(8) . .
C7 C9 C10 C11 177.3(4) 3_576 .
C9 C10 C11 C12 -67.2(7) . .
C6 C10 C11 C12 111.2(6) 3_576 .
C9 C10 C11 C16 105.5(6) . .
C6 C10 C11 C16 -76.2(7) 3_576 .
C16 C11 C12 C13 -3.1(8) . .
C10 C11 C12 C13 170.0(5) . .
C16 C11 C12 Cl1 177.2(4) . .
C10 C11 C12 Cl1 -9.7(7) . .
C11 C12 C13 C14 0.7(9) . .
Cl1 C12 C13 C14 -179.6(5) . .
C12 C13 C14 C15 1.9(10) . .
C13 C14 C15 C16 -1.9(10) . .
C14 C15 C16 C11 -0.7(9) . .
C14 C15 C16 Cl2 -179.3(5) . .
C12 C11 C16 C15 3.1(8) . .
C10 C11 C16 C15 -169.8(5) . .
C12 C11 C16 Cl2 -178.3(4) . .
C10 C11 C16 Cl2 8.7(7) . .
C2 C3 C17 C18 -14.1(7) . .
C4 C3 C17 C18 167.0(5) . .
C3 C17 C18 C19 89.1(7) . .
C3 C17 C18 C23 -86.0(6) . .
C23 C18 C19 C20 -1.3(9) . .
C17 C18 C19 C20 -176.6(6) . .
C23 C18 C19 Cl3 178.1(4) . .
C17 C18 C19 Cl3 2.7(8) . .
C18 C19 C20 C21 1.9(10) . .
Cl3 C19 C20 C21 -177.4(5) . .
C19 C20 C21 C22 -1.6(11) . .
C20 C21 C22 C23 0.7(11) . .
C21 C22 C23 C18 0.0(10) . .
C21 C22 C23 Cl4 178.8(5) . .
C19 C18 C23 C22 0.3(9) . .
C17 C18 C23 C22 175.7(5) . .
C19 C18 C23 Cl4 -178.6(4) . .
C17 C18 C23 Cl4 -3.2(7) . .
